data_9007679
loop_
_publ_author_name
'Thomas, P. A.'
'Glazer, A. M.'
'Watts, B. E.'

_publ_section_title
;
 Crystal structure and nonlinear optical properties of KSnOPO4
 and their comparison with KTiOPO4
 Note: KTP structure
;
_journal_issue 3
_journal_name_full 'Acta Crystallographica, Section B'
_journal_page_first 333
_journal_page_last 343
_journal_paper_doi 10.1107/S0108768190001318
_journal_volume 46
_journal_year 1990
_chemical_formula_structural KTiOPO4
_chemical_formula_sum 'K O5 P Ti'
_space_group_IT_number 33
_symmetry_space_group_name_Hall 'P 2c -2n'
_symmetry_space_group_name_H-M 'P n a 21'
_cell_angle_alpha 90
_cell_angle_beta 90
_cell_angle_gamma 90
_cell_formula_units_Z 8
_cell_length_a 12.819
_cell_length_b 6.399
_cell_length_c 10.584
_cell_volume 868.193
_database_code_amcsd 0009839
_exptl_crystal_density_diffrn 3.029
_cod_original_formula_sum 'K Ti P O5'
_cod_database_code 9007679
_amcsd_formula_title KTiOPO4

loop_
_space_group_symop_operation_xyz
x,y,z
1/2+x,1/2-y,z
1/2-x,1/2+y,1/2+z
-x,-y,1/2+z

loop_
_atom_site_aniso_label
_atom_site_aniso_U_11
_atom_site_aniso_U_22
_atom_site_aniso_U_33
_atom_site_aniso_U_12
_atom_site_aniso_U_13
_atom_site_aniso_U_23
K1 0.02460 0.01220 0.02390 0.00400 -0.00590 -0.00160
K2 0.01420 0.02120 0.02820 0.00510 0.00000 0.00480
Ti1 0.00750 0.00610 0.00670 -0.00020 0.00000 -0.00090
Ti2 0.00720 0.00640 0.00620 0.00000 -0.00050 0.00020
P1 0.00610 0.00670 0.00770 -0.00030 0.00050 -0.00050
P2 0.00850 0.00540 0.00710 -0.00010 -0.00100 0.00050
OT1 0.00800 0.00800 0.01100 -0.00200 0.00260 -0.00160
OT2 0.00900 0.01100 0.01100 0.00000 -0.00360 -0.00180
O1 0.00900 0.01200 0.01200 -0.00400 0.00200 -0.00370
O2 0.01000 0.01200 0.01100 0.00100 0.00100 0.00300
O3 0.01000 0.00700 0.01300 -0.00040 -0.00020 0.00000
O4 0.00700 0.01000 0.01200 0.00030 -0.00100 0.00100
O5 0.01100 0.00600 0.01200 -0.00200 -0.00100 -0.00140
O6 0.01200 0.00800 0.01400 0.00100 0.00200 0.00100
O7 0.01000 0.00900 0.01000 0.00100 0.00280 0.00250
O8 0.01200 0.01200 0.00900 -0.00400 -0.00300 0.00350

loop_
_atom_site_label
_atom_site_fract_x
_atom_site_fract_y
_atom_site_fract_z
_atom_site_type_symbol
_atom_site_attached_hydrogens
K1 0.37807 0.78060 0.68800 K 0
K2 0.10526 0.69900 0.93320 K 0
Ti1 0.37290 0.50010 0.00040 Ti 0
Ti2 0.24658 0.26950 0.74836 Ti 0
P1 0.49808 0.33630 0.73970 P 0
P2 0.18079 0.50200 0.48720 P 0
OT1 0.22480 0.96530 0.35610 O 0
OT2 0.22320 0.04130 0.60970 O 0
O1 0.48590 0.48670 0.84970 O 0
O2 0.51030 0.46570 0.61700 O 0
O3 0.40040 0.19860 0.72080 O 0
O4 0.59340 0.19300 0.75890 O 0
O5 0.11260 0.31060 0.45850 O 0
O6 0.11130 0.69180 0.51170 O 0
O7 0.25250 0.54020 0.37180 O 0
O8 0.25280 0.46190 0.60080 O 0

loop_
_cod_changelog_entry_id
_cod_changelog_entry_author
_cod_changelog_entry_date
_cod_changelog_entry_text
1
;cod-tools version 3.8.0
Id: cif_guess_AMCSD_atom_types 9581 2023-05-17 12:35:41Z saulius
;
2023-05-23T09:16:21+03:00
;Derived atom types and hydrogen counts
from atom names that follow the AMCSD naming convention
(Wat == water, O-H == hydroxyl).
;

loop_
_cod_related_entry_id
_cod_related_entry_database
_cod_related_entry_code
1 AMCSD 0009839
